data_7710588
loop_
_publ_author_name
'Yeung, Jason'
'Becker, Matthias'
'Stephan, Douglas W.'

_publ_section_title
;
 Towards macrocyclic frustrated Lewis pairs
;
_journal_name_full 'Dalton Transactions'
_journal_paper_doi 10.1039/D2DT01716D
_journal_year 2022
_chemical_absolute_configuration unk
_chemical_formula_moiety '0.5(C52 H28 B4 F20 N4 O8), C0.5 Cl2'
_chemical_formula_sum 'C26.5 H14 B2 Cl2 F10 N2 O4'
_chemical_formula_weight 706.955
_space_group_crystal_system tetragonal
_space_group_IT_number 118
_space_group_name_Hall 'P -4 -2n'
_space_group_name_H-M_alt 'P -4 n 2'
_symmetry_Int_Tables_number 118
_audit_creation_date 2021-10-15
_audit_creation_method
;
Olex2 1.3
(compiled 2020.11.12 svn.r5f609507 for OlexSys, GUI svn.r6408)
;
_audit_update_record
;
2021-10-15 deposited with the CCDC.	2022-06-23 downloaded from the CCDC.
;
_cell_angle_alpha 90
_cell_angle_beta 90
_cell_angle_gamma 90
_cell_formula_units_Z 4
_cell_length_a 13.0676(7)
_cell_length_b 13.0676(7)
_cell_length_c 16.7235(12)
_cell_measurement_reflns_used 8857
_cell_measurement_temperature 149.76
_cell_measurement_theta_max 23.71
_cell_measurement_theta_min 2.44
_cell_volume 2855.7(3)
_computing_cell_refinement 'SAINT V8.38A (Bruker, 2018)'
_computing_data_reduction 'SAINT V8.38A (Bruker, 2018)'
_computing_molecular_graphics 'Olex2 1.3 (Dolomanov et al., 2009)'
_computing_publication_material 'Olex2 1.3 (Dolomanov et al., 2009)'
_computing_structure_refinement 'olex2.refine 1.3 (Bourhis et al., 2015)'
_computing_structure_solution 'SHELXT 2014/5 (Sheldrick, 2014)'
_diffrn_ambient_temperature 149.76
_diffrn_measured_fraction_theta_full 0.9902
_diffrn_measured_fraction_theta_max 0.9917
_diffrn_measurement_device_type 'Bruker APEX-II CCD'
_diffrn_measurement_method '\f and \w scans'
_diffrn_radiation_type 'Mo K\a'
_diffrn_radiation_wavelength 0.71073
_diffrn_reflns_av_R_equivalents 0.0962
_diffrn_reflns_av_unetI/netI 0.0416
_diffrn_reflns_Laue_measured_fraction_full 0.9902
_diffrn_reflns_Laue_measured_fraction_max 0.9917
_diffrn_reflns_limit_h_max 16
_diffrn_reflns_limit_h_min -15
_diffrn_reflns_limit_k_max 16
_diffrn_reflns_limit_k_min -16
_diffrn_reflns_limit_l_max 21
_diffrn_reflns_limit_l_min -21
_diffrn_reflns_number 56062
_diffrn_reflns_point_group_measured_fraction_full 0.9919
_diffrn_reflns_point_group_measured_fraction_max 0.9933
_diffrn_reflns_theta_full 25.2417
_diffrn_reflns_theta_max 27.52
_diffrn_reflns_theta_min 1.98
_diffrn_source_current 30.0
_diffrn_source_power 1.5
_diffrn_source_voltage 50.0
_exptl_absorpt_coefficient_mu 0.332
_exptl_absorpt_correction_T_max 0.7456
_exptl_absorpt_correction_T_min 0.6891
_exptl_absorpt_correction_type multi-scan
_exptl_absorpt_process_details
;
SADABS-2016/2 (Bruker,2016/2) was used for absorption correction.
wR2(int) was 0.0794 before and 0.0662 after correction.
The Ratio of minimum to maximum transmission is 0.9242.
The \l/2 correction factor is Not present.
;
_exptl_crystal_colour colourless
_exptl_crystal_colour_primary colourless
_exptl_crystal_density_diffrn 1.644
_exptl_crystal_description plate
_exptl_crystal_F_000 1414.353
_exptl_crystal_size_max 0.1
_exptl_crystal_size_mid 0.08
_exptl_crystal_size_min 0.05
_refine_diff_density_max 0.4174
_refine_diff_density_min -0.4469
_refine_diff_density_rms 0.1072
_refine_ls_abs_structure_details 'Flack, H. D. (1983). Acta Cryst. A39, 876-881.'
_refine_ls_abs_structure_Flack 0.77(14)
_refine_ls_d_res_high 0.7691
_refine_ls_d_res_low 10.2969
_refine_ls_goodness_of_fit_ref 1.1476
_refine_ls_hydrogen_treatment constr
_refine_ls_matrix_type full
_refine_ls_number_constraints 12
_refine_ls_number_parameters 221
_refine_ls_number_reflns 3267
_refine_ls_number_restraints 0
_refine_ls_restrained_S_all 1.1476
_refine_ls_R_factor_all 0.0848
_refine_ls_R_factor_gt 0.0385
_refine_ls_shift/su_max 0.0001
_refine_ls_shift/su_mean 0.0000
_refine_ls_structure_factor_coef Fsqd
_refine_ls_weighting_details 'w=1/[\s^2^(Fo^2^)+(0.0362P)^2^+1.1229P] where P=(Fo^2^+2Fc^2^)/3'
_refine_ls_weighting_scheme calc
_refine_ls_wR_factor_gt 0.0757
_refine_ls_wR_factor_ref 0.0980
_reflns_Friedel_coverage 0.995
_reflns_limit_h_max 16
_reflns_limit_h_min -16
_reflns_limit_k_max 12
_reflns_limit_k_min -11
_reflns_limit_l_max 21
_reflns_limit_l_min -21
_reflns_number_gt 2350
_reflns_number_total 3267
_reflns_threshold_expression I>=2u(I)
_cod_data_source_file d2dt01716d2.cif
_cod_data_source_block pre_a
_cod_original_sg_symbol_Hall ' P -4 -2n'
_cod_database_code 7710588
_olex2_refinement_description
;
1. Fixed Uiso
 At 1.2 times of:
  All C(H) groups, All C(H,H) groups
2. Others
 Fixed Sof: Cl1(0.5) Cl0A(0.5) C1(0.25)
3.a Secondary CH2 refined with riding coordinates:
 C00M(H00a,H00b), C00N(H00c,H00d)
3.b Aromatic/amide H refined with riding coordinates:
 C00H(H00H), C00J(H00J), C00L(H00L)
;
_olex2_submission_special_instructions 'No special instructions were received'

loop_
_space_group_symop_id
_space_group_symop_operation_xyz
1 x,y,z
2 y,-x,-z
3 -y,x,-z
4 -x,-y,z
5 y+1/2,x+1/2,-z+1/2
6 -y+1/2,-x+1/2,-z+1/2
7 -x+1/2,y+1/2,z+1/2
8 x+1/2,-y+1/2,z+1/2

loop_
_atom_site_label
_atom_site_type_symbol
_atom_site_fract_x
_atom_site_fract_y
_atom_site_fract_z
_atom_site_U_iso_or_equiv
_atom_site_adp_type
_atom_site_occupancy
_atom_site_refinement_flags_posn
F001 F 0.42563(12) 0.13170(12) 0.61637(9) 0.0289(4) Uani 1.000000 .
F002 F 0.39311(14) 0.29483(12) 0.31943(10) 0.0379(4) Uani 1.000000 .
F003 F 0.28126(13) 0.13210(12) 0.35579(9) 0.0346(4) Uani 1.000000 .
F004 F 0.53717(13) 0.29551(13) 0.57715(10) 0.0363(4) Uani 1.000000 .
F005 F 0.52081(14) 0.38020(13) 0.42904(10) 0.0401(5) Uani 1.000000 .
O006 O 0.22376(13) -0.01817(13) 0.45316(10) 0.0222(4) Uani 1.000000 .
O007 O 0.35536(14) -0.05982(14) 0.55031(11) 0.0248(4) Uani 1.000000 .
N008 N 0.21862(15) 0.04422(15) 0.59595(12) 0.0174(4) Uani 1.000000 .
C00B C 0.4164(2) 0.16853(19) 0.54038(16) 0.0217(6) Uani 1.000000 .
C00C C 0.1382(2) 0.1079(2) 0.60315(15) 0.0217(6) Uani 1.000000 .
C00D C 0.34961(19) 0.12076(19) 0.48810(15) 0.0193(5) Uani 1.000000 .
C00E C 0.4663(2) 0.2964(2) 0.44766(16) 0.0260(6) Uani 1.000000 .
C00F C 0.3447(2) 0.1674(2) 0.41320(16) 0.0244(6) Uani 1.000000 .
C00G C 0.2501(2) -0.0135(2) 0.65728(16) 0.0226(6) Uani 1.000000 .
C00H C 0.2029(2) -0.0092(2) 0.73097(16) 0.0282(6) Uani 1.000000 .
H00H H 0.2264(2) -0.0498(2) 0.77441(16) 0.0339(8) Uiso 1.000000 R
C00I C 0.4015(2) 0.2527(2) 0.39292(16) 0.0251(6) Uani 1.000000 .
C00J C 0.1206(2) 0.0559(2) 0.73953(17) 0.0293(6) Uani 1.000000 .
H00J H 0.0866(2) 0.0608(2) 0.78962(17) 0.0352(8) Uiso 1.000000 R
C00K C 0.4743(2) 0.2535(2) 0.52259(16) 0.0252(6) Uani 1.000000 .
C00L C 0.0872(2) 0.1140(2) 0.67565(16) 0.0267(6) Uani 1.000000 .
H00L H 0.0297(2) 0.1578(2) 0.68137(16) 0.0321(7) Uiso 1.000000 R
C00M C 0.1699(2) -0.1091(2) 0.46884(17) 0.0326(7) Uani 1.000000 .
H00a H 0.2186(2) -0.1646(2) 0.48186(17) 0.0391(9) Uiso 1.000000 R
H00b H 0.1241(2) -0.0991(2) 0.51537(17) 0.0391(9) Uiso 1.000000 R
C00N C 0.3385(2) -0.0791(2) 0.63194(17) 0.0288(7) Uani 1.000000 .
H00c H 0.3224(2) -0.1523(2) 0.64053(17) 0.0345(8) Uiso 1.000000 R
H00d H 0.4003(2) -0.0617(2) 0.66338(17) 0.0345(8) Uiso 1.000000 R
B00O B 0.2886(2) 0.0174(2) 0.51604(18) 0.0215(6) Uani 1.000000 .
Cl1 Cl 0.65973(15) 0.22060(15) 0.34199(12) 0.0598(5) Uani 0.500000 .
Cl0A Cl 0.5938(3) 0.1015(3) 0.2977(2) 0.0918(10) Uani 0.500000 .
C1 C 0.6078(15) 0.1438(13) 0.2967(11) 0.036(4) Uiso 0.250000 .

loop_
_atom_site_aniso_label
_atom_site_aniso_U_11
_atom_site_aniso_U_22
_atom_site_aniso_U_33
_atom_site_aniso_U_12
_atom_site_aniso_U_13
_atom_site_aniso_U_23
F001 0.0309(9) 0.0327(9) 0.0231(8) -0.0082(7) -0.0063(7) 0.0066(7)
F002 0.0561(11) 0.0326(9) 0.0249(9) -0.0070(8) -0.0051(8) 0.0098(7)
F003 0.0436(10) 0.0359(9) 0.0243(9) -0.0118(8) -0.0131(8) 0.0046(7)
F004 0.0394(10) 0.0399(10) 0.0295(9) -0.0190(8) -0.0093(8) 0.0019(8)
F005 0.0535(11) 0.0316(9) 0.0353(10) -0.0197(8) -0.0009(8) 0.0078(7)
O006 0.0246(9) 0.0222(10) 0.0199(9) -0.0061(7) -0.0008(8) -0.0010(8)
O007 0.0266(10) 0.0228(9) 0.0250(10) 0.0041(8) 0.0015(8) 0.0022(8)
N008 0.0185(11) 0.0165(10) 0.0171(11) 0.0002(9) -0.0037(9) 0.0003(9)
C00B 0.0201(13) 0.0252(14) 0.0198(14) -0.0008(12) -0.0018(11) 0.0020(11)
C00C 0.0217(13) 0.0232(14) 0.0200(13) 0.0008(11) -0.0036(11) -0.0002(11)
C00D 0.0178(12) 0.0209(13) 0.0193(13) 0.0021(11) -0.0002(11) -0.0005(11)
C00E 0.0292(15) 0.0195(13) 0.0294(15) -0.0068(12) 0.0017(12) 0.0034(12)
C00F 0.0260(14) 0.0217(13) 0.0254(15) -0.0005(12) -0.0043(12) -0.0006(11)
C00G 0.0211(12) 0.0209(13) 0.0257(15) -0.0033(11) -0.0042(11) 0.0035(11)
C00H 0.0292(15) 0.0318(15) 0.0236(15) -0.0018(13) -0.0032(12) 0.0071(13)
C00I 0.0332(15) 0.0214(13) 0.0207(14) -0.0005(12) 0.0006(12) 0.0039(11)
C00J 0.0309(15) 0.0353(15) 0.0217(15) -0.0006(13) 0.0044(12) -0.0008(12)
C00K 0.0242(14) 0.0272(14) 0.0241(15) -0.0044(12) -0.0025(12) -0.0016(12)
C00L 0.0265(14) 0.0311(15) 0.0225(14) 0.0054(12) 0.0006(12) -0.0019(13)
C00M 0.0423(17) 0.0320(17) 0.0234(16) -0.0173(14) -0.0021(13) 0.0005(12)
C00N 0.0283(15) 0.0261(15) 0.0319(17) 0.0061(13) 0.0004(12) 0.0093(13)
B00O 0.0189(14) 0.0246(15) 0.0211(16) 0.0018(13) -0.0004(13) -0.0014(13)
Cl1 0.0561(11) 0.0556(11) 0.0676(12) 0.0232(9) 0.0094(10) 0.0090(10)
Cl0A 0.090(2) 0.084(2) 0.101(2) 0.0101(18) 0.0319(16) 0.0007(19)

loop_
_atom_type_symbol
_atom_type_scat_dispersion_real
_atom_type_scat_dispersion_imag
_atom_type_scat_Cromer_Mann_a1
_atom_type_scat_Cromer_Mann_a2
_atom_type_scat_Cromer_Mann_a3
_atom_type_scat_Cromer_Mann_a4
_atom_type_scat_Cromer_Mann_b1
_atom_type_scat_Cromer_Mann_b2
_atom_type_scat_Cromer_Mann_b3
_atom_type_scat_Cromer_Mann_b4
_atom_type_scat_Cromer_Mann_c
_atom_type_scat_source
_atom_type_scat_dispersion_source
C 0.00347 0.00161 2.31000 1.02000 1.58860 0.86500 20.84390 10.20750 0.56870 51.65120 0.215599998832 'International Tables Volume C Table 6.1.1.4 (pp. 500-502)' 'Henke, Gullikson and Davis, At. Data and Nucl. Data Tables, 1993, 54, 2'
B 0.00141 0.00067 2.05450 1.33260 1.09790 0.70680 23.21850 1.02100 60.34980 0.14030 -0.193200007081 'International Tables Volume C Table 6.1.1.4 (pp. 500-502)' 'Henke, Gullikson and Davis, At. Data and Nucl. Data Tables, 1993, 54, 2'
Cl 0.14873 0.16029 11.46040 7.19640 6.25560 1.64550 0.01040 1.16620 18.51940 47.77840 -9.55739974976 'International Tables Volume C Table 6.1.1.4 (pp. 500-502)' 'Henke, Gullikson and Davis, At. Data and Nucl. Data Tables, 1993, 54, 2'
H 0.00000 0.00000 0.49300 0.32291 0.14019 0.04081 10.51090 26.12570 3.14236 57.79970 0.0030380000826 'International Tables Volume C Table 6.1.1.4 (pp. 500-502)' 'Henke, Gullikson and Davis, At. Data and Nucl. Data Tables, 1993, 54, 2'
F 0.01794 0.01033 3.53920 2.64120 1.51700 1.02430 10.28250 4.29440 0.26150 26.14760 0.277599990368 'International Tables Volume C Table 6.1.1.4 (pp. 500-502)' 'Henke, Gullikson and Davis, At. Data and Nucl. Data Tables, 1993, 54, 2'
O 0.01158 0.00611 3.04850 2.28680 1.54630 0.86700 13.27710 5.70110 0.32390 32.90890 0.250800013542 'International Tables Volume C Table 6.1.1.4 (pp. 500-502)' 'Henke, Gullikson and Davis, At. Data and Nucl. Data Tables, 1993, 54, 2'
N 0.00653 0.00323 12.21260 3.13220 2.01250 1.16630 0.00570 9.89330 28.99750 0.58260 -11.5290002823 'International Tables Volume C Table 6.1.1.4 (pp. 500-502)' 'Henke, Gullikson and Davis, At. Data and Nucl. Data Tables, 1993, 54, 2'

loop_
_geom_angle_atom_site_label_1
_geom_angle_atom_site_label_2
_geom_angle_atom_site_label_3
_geom_angle
_geom_angle_site_symmetry_1
_geom_angle_site_symmetry_3
_geom_angle_publ_flag
B00O O006 C00M 115.8(2) . . ?
B00O O007 C00N 114.4(2) . . ?
C00G N008 C00C 121.3(2) . . ?
B00O N008 C00C 129.4(2) . . ?
B00O N008 C00G 109.2(2) . . ?
C00D C00B F001 119.0(2) . . ?
C00K C00B F001 115.9(2) . . ?
C00K C00B C00D 125.0(2) . . ?
C00L C00C N008 119.3(2) . . ?
C00M C00C N008 117.4(2) 3_556 . ?
C00M C00C C00L 123.3(2) 3_556 . ?
C00F C00D C00B 113.5(2) . . ?
B00O C00D C00B 119.9(2) . . ?
B00O C00D C00F 126.5(2) . . ?
C00I C00E F005 120.8(2) . . ?
C00K C00E F005 120.2(2) . . ?
C00K C00E C00I 119.0(2) . . ?
C00D C00F F003 121.2(2) . . ?
C00I C00F F003 115.5(2) . . ?
C00I C00F C00D 123.3(2) . . ?
C00H C00G N008 121.6(2) . . ?
C00N C00G N008 110.0(2) . . ?
C00N C00G C00H 128.3(2) . . ?
H00H C00H C00G 121.10(16) . . ?
C00J C00H C00G 117.8(3) . . ?
C00J C00H H00H 121.10(17) . . ?
C00E C00I F002 119.2(2) . . ?
C00F C00I F002 120.6(2) . . ?
C00F C00I C00E 120.3(2) . . ?
H00J C00J C00H 119.83(17) . . ?
C00L C00J C00H 120.3(3) . . ?
C00L C00J H00J 119.83(16) . . ?
C00B C00K F004 121.3(2) . . ?
C00E C00K F004 119.8(2) . . ?
C00E C00K C00B 119.0(3) . . ?
C00J C00L C00C 119.5(2) . . ?
H00L C00L C00C 120.23(16) . . ?
H00L C00L C00J 120.23(16) . . ?
C00C C00M O006 109.6(2) 2_556 . ?
H00a C00M O006 109.75(15) . . ?
H00a C00M C00C 109.75(16) . 2_556 ?
H00b C00M O006 109.75(15) . . ?
H00b C00M C00C 109.75(15) . 2_556 ?
H00b C00M H00a 108.2 . . ?
C00G C00N O007 107.0(2) . . ?
H00c C00N O007 110.31(14) . . ?
H00c C00N C00G 110.31(15) . . ?
H00d C00N O007 110.31(14) . . ?
H00d C00N C00G 110.31(15) . . ?
H00d C00N H00c 108.6 . . ?
O007 B00O O006 114.9(2) . . ?
N008 B00O O006 109.6(2) . . ?
N008 B00O O007 99.2(2) . . ?
C00D B00O O006 110.3(2) . . ?
C00D B00O O007 113.2(2) . . ?
C00D B00O N008 109.0(2) . . ?
C1 Cl1 Cl0A 10.5(7) . . ?
Cl0A Cl0A Cl1 113.92(15) 5_545 . ?
C1 Cl0A Cl1 98.3(6) 5_545 . ?
C1 Cl0A Cl1 26(2) . . ?
Cl0A C1 Cl1 141.3(12) 5_545 . ?
Cl0A C1 Cl1 143(3) . . ?
C1 C1 Cl1 123.4(7) 5_545 . ?
C1 C1 Cl0A 19.7(5) 5_545 5_545 ?
C1 C1 Cl0A 81(2) 5_545 . ?

loop_
_geom_bond_atom_site_label_1
_geom_bond_atom_site_label_2
_geom_bond_distance
_geom_bond_site_symmetry_2
_geom_bond_publ_flag
F001 C00B 1.364(3) . ?
F002 C00I 1.351(3) . ?
F003 C00F 1.350(3) . ?
F004 C00K 1.345(3) . ?
F005 C00E 1.343(3) . ?
O006 C00M 1.406(3) . ?
O006 B00O 1.429(3) . ?
O007 C00N 1.405(3) . ?
O007 B00O 1.452(3) . ?
N008 C00C 1.345(3) . ?
N008 C00G 1.338(3) . ?
N008 B00O 1.657(4) . ?
C00B C00D 1.384(4) . ?
C00B C00K 1.376(4) . ?
C00C C00L 1.386(4) . ?
C00C C00M 1.500(4) 3_556 ?
C00D C00F 1.394(4) . ?
C00D B00O 1.636(4) . ?
C00E C00I 1.372(4) . ?
C00E C00K 1.377(4) . ?
C00F C00I 1.381(4) . ?
C00G C00H 1.379(4) . ?
C00G C00N 1.499(4) . ?
C00H H00H 0.9500 . ?
C00H C00J 1.380(4) . ?
C00J H00J 0.9500 . ?
C00J C00L 1.381(4) . ?
C00L H00L 0.9500 . ?
C00M H00a 0.9900 . ?
C00M H00b 0.9900 . ?
C00N H00c 0.9900 . ?
C00N H00d 0.9900 . ?
Cl1 Cl0A 1.927(4) . ?
Cl1 C1 1.429(17) . ?
Cl0A Cl0A 1.603(7) 5_545 ?
Cl0A C1 0.583(16) . ?
Cl0A C1 1.711(17) 5_545 ?
C1 C1 1.70(4) 5_545 ?

loop_
_geom_torsion_atom_site_label_1
_geom_torsion_atom_site_label_2
_geom_torsion_atom_site_label_3
_geom_torsion_atom_site_label_4
_geom_torsion
_geom_torsion_site_symmetry_1
_geom_torsion_site_symmetry_2
_geom_torsion_site_symmetry_3
_geom_torsion_site_symmetry_4
_geom_torsion_publ_flag
F001 C00B C00D C00F 178.2(2) . . . . ?
F001 C00B C00D B00O -3.8(3) . . . . ?
F001 C00B C00K F004 1.1(3) . . . . ?
F001 C00B C00K C00E -178.1(2) . . . . ?
F002 C00I C00E F005 0.2(3) . . . . ?
F002 C00I C00E C00K 179.7(2) . . . . ?
F002 C00I C00F F003 -1.0(3) . . . . ?
F002 C00I C00F C00D -179.6(2) . . . . ?
F003 C00F C00D C00B -178.2(2) . . . . ?
F003 C00F C00D B00O 3.9(3) . . . . ?
F003 C00F C00I C00E 178.2(2) . . . . ?
F004 C00K C00B C00D 179.7(2) . . . . ?
F004 C00K C00E F005 -0.3(3) . . . . ?
F004 C00K C00E C00I -179.8(2) . . . . ?
F005 C00E C00I C00F -179.0(3) . . . . ?
F005 C00E C00K C00B 179.0(2) . . . . ?
O006 C00M C00C N008 -174.1(2) . . 2_556 2_556 ?
O006 C00M C00C C00L 6.4(3) . . 2_556 2_556 ?
O006 B00O O007 C00N -118.2(2) . . . . ?
O006 B00O N008 C00C -55.9(3) . . . . ?
O006 B00O N008 C00G 120.6(2) . . . . ?
O006 B00O C00D C00B 179.6(2) . . . . ?
O006 B00O C00D C00F -2.7(3) . . . . ?
O007 C00N C00G N008 -2.3(2) . . . . ?
O007 C00N C00G C00H 177.0(2) . . . . ?
O007 B00O N008 C00C -176.56(19) . . . . ?
O007 B00O N008 C00G -0.1(2) . . . . ?
O007 B00O C00D C00B -50.1(3) . . . . ?
O007 B00O C00D C00F 127.7(2) . . . . ?
N008 C00C C00L C00J 1.0(3) . . . . ?
N008 C00G C00H C00J 0.9(3) . . . . ?
N008 B00O C00D C00B 59.3(2) . . . . ?
N008 B00O C00D C00F -123.0(2) . . . . ?
C00B C00D C00F C00I 0.4(3) . . . . ?
C00B C00K C00E C00I -0.5(3) . . . . ?
C00C C00L C00J C00H -1.2(3) . . . . ?
C00D C00F C00I C00E -0.5(3) . . . . ?
C00G C00H C00J C00L 0.3(3) . . . . ?
Cl1 Cl0A Cl0A Cl1 27.8(2) . . 5_545 5_545 ?
Cl1 Cl0A Cl0A C1 41(2) . . 5_545 5_545 ?
Cl1 Cl0A Cl0A C1 -12.8(18) . . 5_545 . ?
Cl1 Cl0A C1 Cl0A 153(3) . . . 5_545 ?
Cl1 Cl0A C1 C1 137(3) . . . 5_545 ?
Cl1 C1 Cl0A Cl0A -153(4) . . . 5_545 ?
Cl1 C1 Cl0A C1 -137(4) . . . 5_545 ?
Cl1 C1 C1 Cl1 -8.3(16) . . 5_545 5_545 ?
Cl1 C1 C1 Cl0A -159(4) . . 5_545 5_545 ?
Cl1 C1 C1 Cl0A 150(6) . . 5_545 . ?
Cl0A Cl0A C1 C1 -16.2(13) . 5_545 5_545 . ?
Cl0A C1 Cl0A C1 16.2(6) . 5_545 5_545 . ?
Cl0A C1 C1 Cl0A -51(6) . 5_545 . 5_545 ?
Cl0A C1 C1 Cl0A 50.8(3) . . 5_545 5_545 ?
